data_4101601
loop_
_publ_author_name
'Rodriguez-Rodriguez, Cristina'
'Sanchez de Groot, Natalia'
'Rimola, Albert'
'Alvarez-Larena, Angel'
'Lloveras, Vega'
'Vidal-Gancedo, Jose'
'Ventura, Salvador'
'Vendrell, Josep'
'Sodupe, Mariona'
'Gonzalez-Duarte, Pilar'

_publ_section_title
;
 Design, Selection, and Characterization of Thioflavin-Based
 Intercalation Compounds with Metal Chelating Properties for
 Application in Alzheimer's Disease
;
_journal_issue 4
_journal_name_full 'JOURNAL OF THE AMERICAN CHEMICAL SOCIETY'
_journal_page_first 1436
_journal_page_last 1451
_journal_paper_doi 10.1021/ja806062g
_journal_volume 131
_journal_year 2009
_chemical_formula_sum 'C13 H10 I N3'
_chemical_formula_weight 335.14
_chemical_name_systematic
;
2-(1H-benzo[d]imidazol-2-yl)-4-iodoaniline
;
_space_group_IT_number 14
_symmetry_cell_setting monoclinic
_symmetry_space_group_name_Hall '-P 2ybc'
_symmetry_space_group_name_H-M 'P 1 21/c 1'
_atom_sites_solution_hydrogens geom
_atom_sites_solution_primary direct
_atom_sites_solution_secondary difmap
_audit_creation_method SHELXL-97
_cell_angle_alpha 90
_cell_angle_beta 99.563(1)
_cell_angle_gamma 90
_cell_formula_units_Z 4
_cell_length_a 22.7489(17)
_cell_length_b 6.5732(5)
_cell_length_c 7.9998(6)
_cell_measurement_reflns_used 2706
_cell_measurement_temperature 294(2)
_cell_measurement_theta_max 25.63
_cell_measurement_theta_min 2.72
_cell_volume 1179.61(15)
_computing_cell_refinement 'SAINT 5.0 (Bruker)'
_computing_data_collection 'SMART 5.6 (Bruker)'
_computing_data_reduction 'SAINT 5.0 (Bruker)'
_computing_molecular_graphics 'ORTEP-3 (Farrugia, 1997)'
_computing_structure_refinement 'SHELXTL-NT 6.1 (Bruker)'
_computing_structure_solution 'SHELXTL-NT 6.1 (Bruker)'
_diffrn_ambient_temperature 294(2)
_diffrn_detector_area_resol_mean 8.13
_diffrn_measured_fraction_theta_full 0.998
_diffrn_measured_fraction_theta_max 0.933
_diffrn_measurement_device_type 'Bruker SMART-APEX diffractometer'
_diffrn_measurement_method '\f and \w scans'
_diffrn_radiation_monochromator graphite
_diffrn_radiation_source 'fine-focus sealed tube'
_diffrn_radiation_type MoK\a
_diffrn_radiation_wavelength 0.71073
_diffrn_reflns_av_R_equivalents 0.0614
_diffrn_reflns_av_sigmaI/netI 0.0531
_diffrn_reflns_limit_h_max 30
_diffrn_reflns_limit_h_min -24
_diffrn_reflns_limit_k_max 8
_diffrn_reflns_limit_k_min -8
_diffrn_reflns_limit_l_max 10
_diffrn_reflns_limit_l_min -10
_diffrn_reflns_number 7861
_diffrn_reflns_theta_full 25.00
_diffrn_reflns_theta_max 28.87
_diffrn_reflns_theta_min 0.91
_diffrn_standards_decay_% 0.1
_diffrn_standards_number 180
_exptl_absorpt_coefficient_mu 2.694
_exptl_absorpt_correction_T_max 1
_exptl_absorpt_correction_T_min 0.137
_exptl_absorpt_correction_type multi-scan
_exptl_absorpt_process_details 'SADABS, 2.05'
_exptl_crystal_colour colourless
_exptl_crystal_density_diffrn 1.887
_exptl_crystal_density_method 'not measured'
_exptl_crystal_description tabular
_exptl_crystal_F_000 648
_exptl_crystal_size_max 0.50
_exptl_crystal_size_mid 0.20
_exptl_crystal_size_min 0.04
_refine_diff_density_max 0.791
_refine_diff_density_min -0.612
_refine_diff_density_rms 0.189
_refine_ls_extinction_method none
_refine_ls_goodness_of_fit_ref 0.981
_refine_ls_hydrogen_treatment mixed
_refine_ls_matrix_type full
_refine_ls_number_parameters 160
_refine_ls_number_reflns 2885
_refine_ls_number_restraints 2
_refine_ls_restrained_S_all 0.981
_refine_ls_R_factor_all 0.0526
_refine_ls_R_factor_gt 0.0361
_refine_ls_shift/su_max 0.000
_refine_ls_shift/su_mean 0.000
_refine_ls_structure_factor_coef Fsqd
_refine_ls_weighting_details 'calc w=1/[\s^2^(Fo^2^)+(0.0541P)^2^] where P=(Fo^2^+2Fc^2^)/3'
_refine_ls_weighting_scheme calc
_refine_ls_wR_factor_gt 0.0839
_refine_ls_wR_factor_ref 0.1062
_reflns_number_gt 2145
_reflns_number_total 2885
_reflns_threshold_expression >2sigma(I)
_cod_data_source_file reformated.cif
_cod_data_source_block BMI
_cod_database_code 4101601

loop_
_symmetry_equiv_pos_as_xyz
'x, y, z'
'-x, y+1/2, -z+1/2'
'-x, -y, -z'
'x, -y-1/2, z-1/2'

loop_
_atom_site_label
_atom_site_type_symbol
_atom_site_fract_x
_atom_site_fract_y
_atom_site_fract_z
_atom_site_U_iso_or_equiv
_atom_site_adp_type
_atom_site_occupancy
_atom_site_symmetry_multiplicity
_atom_site_calc_flag
_atom_site_refinement_flags
_atom_site_disorder_assembly
_atom_site_disorder_group
I4 I 0.047522(12) 0.36355(4) 0.19071(4) 0.05421(15) Uani 1 1 d . . .
C12 C 0.27182(17) 0.1467(4) 0.5041(5) 0.0330(8) Uani 1 1 d . . .
C14 C 0.34106(18) 0.3558(5) 0.6343(5) 0.0377(9) Uani 1 1 d . . .
C15 C 0.35643(18) 0.1528(5) 0.6721(5) 0.0369(8) Uani 1 1 d . . .
N13 N 0.28645(14) 0.3466(4) 0.5281(4) 0.0370(7) Uani 1 1 d . . .
H13 H 0.2656 0.4487 0.4852 0.055 Uiso 1 1 calc R . .
N1 N 0.25981(16) -0.2568(5) 0.3482(5) 0.0442(8) Uani 1 1 d D . .
H1B H 0.274(2) -0.309(6) 0.265(4) 0.066 Uiso 1 1 d D . .
H1A H 0.2944(11) -0.215(7) 0.398(6) 0.066 Uiso 1 1 d D . .
C3 C 0.16904(17) 0.2137(5) 0.3549(5) 0.0363(8) Uani 1 1 d . . .
H3 H 0.1710 0.3418 0.4050 0.044 Uiso 1 1 calc R . .
C6 C 0.16180(19) -0.1654(5) 0.2051(5) 0.0438(10) Uani 1 1 d . . .
H6 H 0.1591 -0.2924 0.1533 0.053 Uiso 1 1 calc R . .
C1 C 0.21385(18) -0.1144(5) 0.3157(5) 0.0353(8) Uani 1 1 d . . .
C2 C 0.21751(17) 0.0804(5) 0.3923(5) 0.0331(8) Uani 1 1 d . . .
N11 N 0.31228(14) 0.0259(4) 0.5894(4) 0.0388(7) Uani 1 1 d . . .
C4 C 0.11864(18) 0.1579(5) 0.2451(5) 0.0404(9) Uani 1 1 d . . .
C16 C 0.4098(2) 0.1070(6) 0.7763(6) 0.0512(11) Uani 1 1 d . . .
H16 H 0.4204 -0.0271 0.8034 0.061 Uiso 1 1 calc R . .
C17 C 0.44639(18) 0.2643(7) 0.8381(5) 0.0536(11) Uani 1 1 d . . .
H17 H 0.4824 0.2370 0.9082 0.064 Uiso 1 1 calc R . .
C18 C 0.4303(2) 0.4659(7) 0.7971(6) 0.0540(11) Uani 1 1 d . . .
H18 H 0.4561 0.5697 0.8405 0.065 Uiso 1 1 calc R . .
C19 C 0.37785(19) 0.5157(6) 0.6954(6) 0.0493(10) Uani 1 1 d . . .
H19 H 0.3675 0.6501 0.6688 0.059 Uiso 1 1 calc R . .
C5 C 0.11435(18) -0.0337(6) 0.1705(5) 0.0437(9) Uani 1 1 d . . .
H5 H 0.0799 -0.0723 0.0981 0.052 Uiso 1 1 calc R . .

loop_
_atom_site_aniso_label
_atom_site_aniso_U_11
_atom_site_aniso_U_22
_atom_site_aniso_U_33
_atom_site_aniso_U_23
_atom_site_aniso_U_13
_atom_site_aniso_U_12
I4 0.0466(2) 0.0510(2) 0.0628(2) 0.00506(13) 0.00275(14) 0.01044(12)
C12 0.040(2) 0.0250(16) 0.037(2) 0.0009(14) 0.0150(16) 0.0017(14)
C14 0.040(2) 0.0322(18) 0.043(2) -0.0026(15) 0.0141(17) 0.0001(15)
C15 0.044(2) 0.0281(17) 0.040(2) 0.0014(14) 0.0104(17) 0.0023(15)
N13 0.0376(18) 0.0228(14) 0.051(2) 0.0014(12) 0.0088(15) 0.0036(12)
N1 0.054(2) 0.0241(16) 0.056(2) -0.0034(14) 0.0139(18) 0.0046(15)
C3 0.043(2) 0.0268(16) 0.041(2) 0.0003(15) 0.0114(17) 0.0005(16)
C6 0.057(3) 0.0272(18) 0.048(2) -0.0026(15) 0.012(2) -0.0061(17)
C1 0.046(2) 0.0251(17) 0.038(2) 0.0055(14) 0.0140(17) 0.0002(15)
C2 0.043(2) 0.0251(15) 0.0334(19) 0.0013(13) 0.0130(16) -0.0011(15)
N11 0.0455(19) 0.0261(15) 0.0451(18) 0.0040(13) 0.0087(15) 0.0027(13)
C4 0.043(2) 0.0361(19) 0.043(2) 0.0055(15) 0.0096(18) 0.0026(16)
C16 0.056(3) 0.043(2) 0.053(3) 0.0035(18) 0.004(2) 0.007(2)
C17 0.043(3) 0.063(3) 0.052(3) -0.007(2) 0.001(2) 0.003(2)
C18 0.049(2) 0.051(3) 0.062(3) -0.014(2) 0.011(2) -0.012(2)
C19 0.054(3) 0.0306(19) 0.065(3) -0.0083(19) 0.014(2) -0.0062(18)
C5 0.049(2) 0.039(2) 0.043(2) 0.0016(17) 0.0054(18) -0.0086(18)

loop_
_atom_type_symbol
_atom_type_description
_atom_type_scat_dispersion_real
_atom_type_scat_dispersion_imag
_atom_type_scat_source
C C 0.0033 0.0016 'International Tables Vol C Tables 4.2.6.8 and 6.1.1.4'
H H 0.0000 0.0000 'International Tables Vol C Tables 4.2.6.8 and 6.1.1.4'
N N 0.0061 0.0033 'International Tables Vol C Tables 4.2.6.8 and 6.1.1.4'
I I -0.4742 1.8119 'International Tables Vol C Tables 4.2.6.8 and 6.1.1.4'

loop_
_geom_angle_atom_site_label_1
_geom_angle_atom_site_label_2
_geom_angle_atom_site_label_3
_geom_angle
_geom_angle_site_symmetry_1
_geom_angle_site_symmetry_3
_geom_angle_publ_flag
N11 C12 N13 112.0(3) . . ?
N11 C12 C2 125.6(3) . . ?
N13 C12 C2 122.3(3) . . ?
C19 C14 N13 132.8(3) . . ?
C19 C14 C15 122.3(4) . . ?
N13 C14 C15 104.9(3) . . ?
N11 C15 C16 130.4(3) . . ?
N11 C15 C14 109.6(3) . . ?
C16 C15 C14 119.9(4) . . ?
C12 N13 C14 107.6(3) . . ?
C4 C3 C2 120.9(3) . . ?
C5 C6 C1 122.1(3) . . ?
N1 C1 C6 119.2(3) . . ?
N1 C1 C2 122.5(4) . . ?
C6 C1 C2 118.3(3) . . ?
C3 C2 C1 119.0(4) . . ?
C3 C2 C12 119.9(3) . . ?
C1 C2 C12 121.1(3) . . ?
C12 N11 C15 105.8(3) . . ?
C3 C4 C5 120.6(4) . . ?
C3 C4 I4 119.6(3) . . ?
C5 C4 I4 119.9(3) . . ?
C17 C16 C15 118.2(4) . . ?
C16 C17 C18 120.7(4) . . ?
C19 C18 C17 122.4(4) . . ?
C18 C19 C14 116.5(4) . . ?
C6 C5 C4 119.1(4) . . ?

loop_
_geom_bond_atom_site_label_1
_geom_bond_atom_site_label_2
_geom_bond_distance
_geom_bond_site_symmetry_2
_geom_bond_publ_flag
I4 C4 2.098(4) . ?
C12 N11 1.318(5) . ?
C12 N13 1.361(4) . ?
C12 C2 1.466(5) . ?
C14 C19 1.381(5) . ?
C14 N13 1.385(5) . ?
C14 C15 1.400(5) . ?
C15 N11 1.386(5) . ?
C15 C16 1.387(6) . ?
N1 C1 1.395(5) . ?
C3 C4 1.373(5) . ?
C3 C2 1.401(5) . ?
C6 C5 1.375(6) . ?
C6 C1 1.396(6) . ?
C1 C2 1.416(5) . ?
C4 C5 1.390(5) . ?
C16 C17 1.368(6) . ?
C17 C18 1.400(7) . ?
C18 C19 1.367(6) . ?

loop_
_cod_related_entry_id
_cod_related_entry_database
_cod_related_entry_code
1 ChemSpider 30660046
